data_4074504
loop_
_publ_author_name
'Christmann, Ute'
'Pantazis, Dimitrios A.'
'Benet-Buchholz, Jordi'
'McGrady, John E.'
'Maseras, Feliu'
'Vilar, Ram\'on'

_publ_contact_author
;
    Dr. Benet-Buchholz, Jordi
    Institut Catal\`a d'Investigaci\'o Qu\'imica (ICIQ)    
    X-ray Diffraction Unit
    Avgda. Pa\=isos Catalans 16
    E-43007 Tarragona, Spain
;
_publ_section_title
;
 Synthesis and Computational Studies of Palladium(I) Dimers
 Pd2X2(PtBu2Ph)2(X = Br, I):&#x00A0; Phenyl versus Halide Bridging Modes
;
_journal_issue 26
_journal_name_full Organometallics
_journal_page_first 5990
_journal_paper_doi 10.1021/om060712j
_journal_volume 25
_journal_year 2006
_chemical_formula_sum 'C29 H47 Br2 Cl3 P2 Pd2'
_chemical_formula_weight 936.58
_chemical_name_systematic
; 
 ? 
;
_space_group_IT_number 14
_symmetry_cell_setting monoclinic
_symmetry_space_group_name_Hall '-P 2ybc'
_symmetry_space_group_name_H-M 'P 1 21/c 1'
_atom_sites_solution_hydrogens geom
_atom_sites_solution_primary direct
_atom_sites_solution_secondary difmap
_audit_creation_method SHELXL-97
_cell_angle_alpha 90.00
_cell_angle_beta 112.828(4)
_cell_angle_gamma 90.00
_cell_formula_units_Z 4
_cell_length_a 11.368(2)
_cell_length_b 28.186(5)
_cell_length_c 11.873(2)
_cell_measurement_reflns_used 8461
_cell_measurement_temperature 100(2)
_cell_measurement_theta_max 32.42
_cell_measurement_theta_min 2.86
_cell_volume 3506.3(11)
_computing_cell_refinement 'Bruker-Nonius Apex v1.0-22 2002'
_computing_data_collection 'Bruker-Nonius Apex v1.0-22 2002'
_computing_data_reduction 'SAINT+ Version 7.06A Bruker-Nonius, 2004'
_computing_molecular_graphics 'Shelxtl Version 6.12 (Sheldrick, 2001)'
_computing_publication_material 'Shelxtl Version 6.12 (Sheldrick, 2001)'
_computing_structure_refinement 'Shelxtl Version 6.12 (Sheldrick, 2001)'
_computing_structure_solution 'Shelxtl Version 6.12 (Sheldrick, 2001)'
_diffrn_ambient_temperature 100(2)
_diffrn_detector_area_resol_mean 512
_diffrn_detector_type '4K CCD area detector APEX II'
_diffrn_measured_fraction_theta_full 0.972
_diffrn_measured_fraction_theta_max 0.972
_diffrn_measurement_device_type 'Kappa 4-axis goniometer bruker-nonius'
_diffrn_measurement_method
;
 Fullsphere data collection, phi and omega scans
;
_diffrn_measurement_specimen_support 'magnetic support whith 10 micron nylon fiber cryoloop'
_diffrn_radiation_monochromator 'Multilayer Montel 200 mirrors'
_diffrn_radiation_type MoK\a
_diffrn_radiation_wavelength 0.71073
_diffrn_reflns_av_R_equivalents 0.0693
_diffrn_reflns_av_sigmaI/netI 0.0773
_diffrn_reflns_limit_h_max 18
_diffrn_reflns_limit_h_min -14
_diffrn_reflns_limit_k_max 46
_diffrn_reflns_limit_k_min -46
_diffrn_reflns_limit_l_max 19
_diffrn_reflns_limit_l_min -17
_diffrn_reflns_number 59452
_diffrn_reflns_theta_full 35.92
_diffrn_reflns_theta_max 35.92
_diffrn_reflns_theta_min 2.86
_diffrn_source 'rotating anode X-ray tube'
_diffrn_source_current 90
_diffrn_source_power 50
_diffrn_source_size '3 mm x 0.3 mm fine focus'
_diffrn_source_type 'Bruker-Nonius FR 591'
_exptl_absorpt_coefficient_mu 3.643
_exptl_absorpt_correction_T_max 1.000000
_exptl_absorpt_correction_T_min 0.611324
_exptl_absorpt_correction_type empirical
_exptl_absorpt_process_details
; 
 SADABS Version 2.1 2003 Bruker-Nonius
 Blessing, Acta Cryst. (1995) A51 33-38
;
_exptl_crystal_colour brown
_exptl_crystal_density_diffrn 1.774
_exptl_crystal_density_method 'not measured'
_exptl_crystal_description needle
_exptl_crystal_F_000 1856
_exptl_crystal_size_max 0.10
_exptl_crystal_size_mid 0.05
_exptl_crystal_size_min 0.02
_refine_diff_density_max 1.126
_refine_diff_density_min -1.444
_refine_diff_density_rms 0.166
_refine_ls_extinction_method none
_refine_ls_goodness_of_fit_ref 1.009
_refine_ls_hydrogen_treatment noref
_refine_ls_matrix_type full
_refine_ls_number_parameters 355
_refine_ls_number_reflns 16064
_refine_ls_number_restraints 0
_refine_ls_restrained_S_all 1.009
_refine_ls_R_factor_all 0.0850
_refine_ls_R_factor_gt 0.0411
_refine_ls_shift/su_max 0.001
_refine_ls_shift/su_mean 0.000
_refine_ls_structure_factor_coef Fsqd
_refine_ls_weighting_details 'calc w=1/[\s^2^(Fo^2^)+(0.0323P)^2^+2.3750P] where P=(Fo^2^+2Fc^2^)/3'
_refine_ls_weighting_scheme calc
_refine_ls_wR_factor_gt 0.0810
_refine_ls_wR_factor_ref 0.0921
_reflns_number_gt 10601
_reflns_number_total 16064
_reflns_threshold_expression >2sigma(I)
_cod_data_source_file om060712jsi20060807_040822.cif
_cod_data_source_block uc184_0m
_cod_depositor_comments
;
The following automatic conversions were performed:
'_diffrn_measurement_specimen_suppport' tag replaced with
'_diffrn_measurement_specimen_support'.

Automatic conversion script
Id: cif_correct_tags 1440 2010-10-19 06:21:57Z saulius 

The following automatic conversions were performed:

'_symmetry_cell_setting' value 'Monoclinic' changed to 'monoclinic'
according to /home/saulius/struct/CIF-dictionaries/cif_core.dic
dictionary named 'cif_core.dic' version 2.4.1 from 2010-06-29.

Automatic conversion script
Id: cif_fix_values 1715 2011-07-08 13:25:40Z adriana 
;
_cod_original_cell_volume 3506.6(11)
_cod_original_sg_symbol_H-M P2(1)/c
_cod_database_code 4074504

loop_
_symmetry_equiv_pos_as_xyz
'x, y, z'
'-x, y+1/2, -z+1/2'
'-x, -y, -z'
'x, -y-1/2, z-1/2'

loop_
_atom_site_label
_atom_site_type_symbol
_atom_site_fract_x
_atom_site_fract_y
_atom_site_fract_z
_atom_site_U_iso_or_equiv
_atom_site_adp_type
_atom_site_occupancy
_atom_site_symmetry_multiplicity
_atom_site_calc_flag
_atom_site_refinement_flags
Pd1 Pd 0.187180(19) 0.111644(6) 1.067309(17) 0.01170(4) Uani 1 1 d .
Br1 Br 0.21141(3) 0.033483(9) 1.17864(3) 0.01917(6) Uani 1 1 d .
P1 P -0.02523(7) 0.15600(2) 0.86870(6) 0.01285(12) Uani 1 1 d .
C1 C 0.0083(3) 0.14504(9) 1.1107(2) 0.0164(5) Uani 1 1 d .
H1 H 0.0032 0.1804 1.1062 0.020 Uiso 1 1 calc R
Pd2 Pd 0.17313(2) 0.185668(6) 0.936228(18) 0.01245(4) Uani 1 1 d .
Br2 Br 0.15828(3) 0.253234(11) 0.79471(3) 0.02582(7) Uani 1 1 d .
P2 P 0.38539(7) 0.12552(2) 1.07737(6) 0.01179(12) Uani 1 1 d .
C2 C -0.0400(3) 0.12239(9) 0.9949(2) 0.0138(5) Uani 1 1 d .
C3 C -0.1048(3) 0.07898(10) 0.9855(3) 0.0198(5) Uani 1 1 d .
H3 H -0.1386 0.0630 0.9092 0.024 Uiso 1 1 calc R
C4 C -0.1197(3) 0.05943(10) 1.0853(3) 0.0244(6) Uani 1 1 d .
H4 H -0.1606 0.0295 1.0777 0.029 Uiso 1 1 calc R
C5 C -0.0756(3) 0.08297(11) 1.1975(3) 0.0258(6) Uani 1 1 d .
H5 H -0.0884 0.0696 1.2653 0.031 Uiso 1 1 calc R
C6 C -0.0134(3) 0.12585(11) 1.2093(3) 0.0216(6) Uani 1 1 d .
H6 H 0.0148 0.1424 1.2849 0.026 Uiso 1 1 calc R
C7 C -0.1493(3) 0.20509(9) 0.8414(2) 0.0174(5) Uani 1 1 d .
C8 C -0.2691(3) 0.18616(11) 0.8565(3) 0.0254(6) Uani 1 1 d .
H8A H -0.2470 0.1763 0.9414 0.038 Uiso 1 1 calc R
H8B H -0.3027 0.1589 0.8023 0.038 Uiso 1 1 calc R
H8C H -0.3339 0.2112 0.8354 0.038 Uiso 1 1 calc R
C9 C -0.1834(3) 0.22766(10) 0.7148(3) 0.0222(6) Uani 1 1 d .
H9A H -0.2375 0.2555 0.7072 0.033 Uiso 1 1 calc R
H9B H -0.2295 0.2045 0.6514 0.033 Uiso 1 1 calc R
H9C H -0.1050 0.2373 0.7051 0.033 Uiso 1 1 calc R
C10 C -0.0908(3) 0.24435(10) 0.9368(3) 0.0219(6) Uani 1 1 d .
H10A H -0.0134 0.2566 0.9293 0.033 Uiso 1 1 calc R
H10B H -0.0691 0.2313 1.0189 0.033 Uiso 1 1 calc R
H10C H -0.1526 0.2702 0.9229 0.033 Uiso 1 1 calc R
C11 C -0.0695(3) 0.11565(10) 0.7306(2) 0.0192(5) Uani 1 1 d .
C12 C 0.0117(3) 0.06990(10) 0.7700(3) 0.0223(6) Uani 1 1 d .
H12A H -0.0167 0.0513 0.8245 0.033 Uiso 1 1 calc R
H12B H 0.1018 0.0784 0.8129 0.033 Uiso 1 1 calc R
H12C H 0.0015 0.0510 0.6975 0.033 Uiso 1 1 calc R
C13 C -0.0309(3) 0.14075(11) 0.6345(3) 0.0261(6) Uani 1 1 d .
H13A H -0.0424 0.1189 0.5668 0.039 Uiso 1 1 calc R
H13B H 0.0588 0.1504 0.6722 0.039 Uiso 1 1 calc R
H13C H -0.0846 0.1688 0.6035 0.039 Uiso 1 1 calc R
C14 C -0.2113(3) 0.10220(12) 0.6715(3) 0.0275(7) Uani 1 1 d .
H14A H -0.2628 0.1310 0.6440 0.041 Uiso 1 1 calc R
H14B H -0.2362 0.0856 0.7315 0.041 Uiso 1 1 calc R
H14C H -0.2254 0.0814 0.6014 0.041 Uiso 1 1 calc R
C15 C 0.3439(3) 0.21997(9) 1.1144(2) 0.0157(5) Uani 1 1 d .
H15 H 0.3458 0.2073 1.1938 0.019 Uiso 1 1 calc R
C16 C 0.4004(3) 0.18909(8) 1.0563(2) 0.0135(5) Uani 1 1 d .
C17 C 0.4782(3) 0.20916(9) 0.9992(3) 0.0171(5) Uani 1 1 d .
H17 H 0.5170 0.1891 0.9592 0.021 Uiso 1 1 calc R
C18 C 0.4977(3) 0.25762(10) 1.0016(3) 0.0216(6) Uani 1 1 d .
H18 H 0.5491 0.2707 0.9626 0.026 Uiso 1 1 calc R
C19 C 0.4421(3) 0.28755(10) 1.0612(3) 0.0244(6) Uani 1 1 d .
H19 H 0.4571 0.3208 1.0634 0.029 Uiso 1 1 calc R
C20 C 0.3655(3) 0.26920(9) 1.1167(3) 0.0204(6) Uani 1 1 d .
H20 H 0.3274 0.2898 1.1563 0.024 Uiso 1 1 calc R
C21 C 0.4240(3) 0.09267(9) 0.9574(2) 0.0147(5) Uani 1 1 d .
C22 C 0.3705(3) 0.04224(9) 0.9530(3) 0.0195(5) Uani 1 1 d .
H22A H 0.3849 0.0238 0.8895 0.029 Uiso 1 1 calc R
H22B H 0.2787 0.0440 0.9343 0.029 Uiso 1 1 calc R
H22C H 0.4137 0.0268 1.0324 0.029 Uiso 1 1 calc R
C23 C 0.5663(3) 0.08921(10) 0.9788(3) 0.0203(5) Uani 1 1 d .
H23A H 0.6118 0.0712 1.0539 0.030 Uiso 1 1 calc R
H23B H 0.6026 0.1212 0.9868 0.030 Uiso 1 1 calc R
H23C H 0.5750 0.0730 0.9095 0.030 Uiso 1 1 calc R
C24 C 0.3520(3) 0.11573(10) 0.8322(2) 0.0195(5) Uani 1 1 d .
H24A H 0.3451 0.0930 0.7675 0.029 Uiso 1 1 calc R
H24B H 0.3986 0.1439 0.8241 0.029 Uiso 1 1 calc R
H24C H 0.2664 0.1250 0.8253 0.029 Uiso 1 1 calc R
C25 C 0.5130(3) 0.11577(9) 1.2362(2) 0.0166(5) Uani 1 1 d .
C26 C 0.6337(3) 0.14514(10) 1.2568(3) 0.0229(6) Uani 1 1 d .
H26A H 0.6121 0.1790 1.2492 0.034 Uiso 1 1 calc R
H26B H 0.6680 0.1364 1.1957 0.034 Uiso 1 1 calc R
H26C H 0.6978 0.1388 1.3388 0.034 Uiso 1 1 calc R
C27 C 0.5485(3) 0.06317(9) 1.2614(3) 0.0209(6) Uani 1 1 d .
H27A H 0.5940 0.0526 1.2107 0.031 Uiso 1 1 calc R
H27B H 0.4706 0.0443 1.2419 0.031 Uiso 1 1 calc R
H27C H 0.6034 0.0590 1.3479 0.031 Uiso 1 1 calc R
C28 C 0.4550(3) 0.13244(10) 1.3271(2) 0.0204(6) Uani 1 1 d .
H28A H 0.5179 0.1285 1.4108 0.031 Uiso 1 1 calc R
H28B H 0.3791 0.1134 1.3160 0.031 Uiso 1 1 calc R
H28C H 0.4309 0.1659 1.3123 0.031 Uiso 1 1 calc R
Cl1 Cl 0.22805(9) 0.38262(3) 1.00333(8) 0.03382(19) Uani 1 1 d .
C1S C 0.2608(4) 0.44267(12) 0.9874(3) 0.0348(8) Uani 1 1 d .
H1S H 0.2400 0.4492 0.8990 0.042 Uiso 1 1 calc R
Cl2 Cl 0.42361(12) 0.45460(4) 1.06950(10) 0.0485(3) Uani 1 1 d .
Cl3 Cl 0.16443(13) 0.47973(4) 1.03675(10) 0.0502(3) Uani 1 1 d .

loop_
_atom_site_aniso_label
_atom_site_aniso_U_11
_atom_site_aniso_U_22
_atom_site_aniso_U_33
_atom_site_aniso_U_23
_atom_site_aniso_U_13
_atom_site_aniso_U_12
Pd1 0.01004(9) 0.00942(7) 0.01551(8) 0.00110(6) 0.00482(7) -0.00044(6)
Br1 0.02152(15) 0.01283(11) 0.02288(13) 0.00231(9) 0.00832(11) -0.00104(10)
P1 0.0099(3) 0.0128(3) 0.0147(3) 0.0003(2) 0.0036(2) 0.0007(2)
C1 0.0139(13) 0.0150(11) 0.0189(12) 0.0014(9) 0.0047(10) 0.0029(9)
Pd2 0.00953(9) 0.01119(8) 0.01598(8) 0.00296(6) 0.00425(7) 0.00050(6)
Br2 0.01907(16) 0.02647(14) 0.02957(15) 0.01561(12) 0.00689(12) 0.00127(11)
P2 0.0099(3) 0.0098(3) 0.0152(3) 0.0010(2) 0.0045(2) 0.0002(2)
C2 0.0087(12) 0.0136(10) 0.0194(12) 0.0002(9) 0.0056(9) -0.0007(8)
C3 0.0147(14) 0.0169(12) 0.0262(14) 0.0003(10) 0.0062(11) -0.0006(10)
C4 0.0182(16) 0.0191(13) 0.0375(17) 0.0076(12) 0.0124(13) -0.0013(11)
C5 0.0192(16) 0.0305(15) 0.0320(16) 0.0137(12) 0.0149(13) 0.0057(12)
C6 0.0166(15) 0.0283(14) 0.0201(13) 0.0016(11) 0.0075(11) 0.0035(11)
C7 0.0138(13) 0.0181(12) 0.0198(12) 0.0030(9) 0.0059(10) 0.0049(10)
C8 0.0184(16) 0.0282(15) 0.0317(16) 0.0048(12) 0.0119(13) 0.0048(12)
C9 0.0196(15) 0.0243(14) 0.0218(13) 0.0061(11) 0.0070(11) 0.0080(11)
C10 0.0220(16) 0.0165(12) 0.0265(14) 0.0003(10) 0.0086(12) 0.0083(11)
C11 0.0162(14) 0.0199(12) 0.0174(12) -0.0040(10) 0.0020(10) 0.0005(10)
C12 0.0217(16) 0.0195(13) 0.0235(14) -0.0059(10) 0.0064(12) 0.0009(11)
C13 0.0289(18) 0.0315(15) 0.0170(13) -0.0027(11) 0.0078(12) 0.0051(13)
C14 0.0188(16) 0.0309(16) 0.0248(14) -0.0084(12) -0.0002(12) -0.0010(12)
C15 0.0159(13) 0.0129(10) 0.0157(11) -0.0013(9) 0.0031(10) -0.0011(9)
C16 0.0097(12) 0.0105(10) 0.0184(11) 0.0021(8) 0.0033(9) -0.0017(8)
C17 0.0114(13) 0.0163(11) 0.0232(13) 0.0040(9) 0.0062(10) 0.0003(9)
C18 0.0146(14) 0.0185(12) 0.0284(14) 0.0085(10) 0.0047(11) -0.0012(10)
C19 0.0229(16) 0.0124(11) 0.0320(16) 0.0033(10) 0.0043(13) -0.0049(10)
C20 0.0232(16) 0.0111(11) 0.0228(13) -0.0016(9) 0.0043(11) 0.0002(10)
C21 0.0132(13) 0.0136(11) 0.0180(11) -0.0003(9) 0.0069(10) 0.0011(9)
C22 0.0203(15) 0.0142(11) 0.0253(13) -0.0026(10) 0.0103(11) 0.0030(10)
C23 0.0135(14) 0.0225(13) 0.0267(14) 0.0009(11) 0.0099(11) 0.0027(10)
C24 0.0195(15) 0.0202(12) 0.0199(12) -0.0007(10) 0.0087(11) 0.0018(10)
C25 0.0143(13) 0.0159(11) 0.0155(11) 0.0012(9) 0.0014(10) -0.0004(9)
C26 0.0150(15) 0.0219(13) 0.0247(14) 0.0029(11) -0.0002(11) -0.0021(11)
C27 0.0190(15) 0.0149(11) 0.0231(13) 0.0053(10) 0.0019(11) 0.0026(10)
C28 0.0237(16) 0.0179(12) 0.0156(12) 0.0005(9) 0.0033(11) -0.0011(11)
Cl1 0.0368(5) 0.0278(4) 0.0292(4) -0.0009(3) 0.0044(3) -0.0042(3)
C1S 0.053(3) 0.0296(16) 0.0282(16) 0.0015(13) 0.0226(17) 0.0027(16)
Cl2 0.0570(7) 0.0419(5) 0.0614(6) -0.0200(5) 0.0390(6) -0.0207(5)
Cl3 0.0671(8) 0.0388(5) 0.0549(6) 0.0027(4) 0.0349(6) 0.0165(5)

loop_
_atom_type_symbol
_atom_type_description
_atom_type_scat_dispersion_real
_atom_type_scat_dispersion_imag
_atom_type_scat_source
C C 0.0033 0.0016 'International Tables Vol C Tables 4.2.6.8 and 6.1.1.4'
H H 0.0000 0.0000 'International Tables Vol C Tables 4.2.6.8 and 6.1.1.4'
P P 0.1023 0.0942 'International Tables Vol C Tables 4.2.6.8 and 6.1.1.4'
Br Br -0.2901 2.4595 'International Tables Vol C Tables 4.2.6.8 and 6.1.1.4'
Pd Pd -0.9988 1.0072 'International Tables Vol C Tables 4.2.6.8 and 6.1.1.4'
Cl Cl 0.1484 0.1585 'International Tables Vol C Tables 4.2.6.8 and 6.1.1.4'

loop_
_geom_angle_atom_site_label_1
_geom_angle_atom_site_label_2
_geom_angle_atom_site_label_3
_geom_angle
P2 Pd1 C2 156.12(6)
P2 Pd1 C1 144.44(7)
C2 Pd1 C1 33.82(9)
P2 Pd1 Br1 102.738(19)
C2 Pd1 Br1 100.42(6)
C1 Pd1 Br1 98.89(6)
P2 Pd1 Pd2 73.504(18)
C2 Pd1 Pd2 82.84(6)
C1 Pd1 Pd2 87.37(6)
Br1 Pd1 Pd2 172.843(11)
P2 Pd1 P1 117.83(2)
C2 Pd1 P1 38.78(6)
C1 Pd1 P1 61.03(6)
Br1 Pd1 P1 133.079(18)
Pd2 Pd1 P1 47.646(16)
C2 P1 C11 108.60(12)
C2 P1 C7 102.54(12)
C11 P1 C7 110.92(13)
C2 P1 Pd2 107.36(9)
C11 P1 Pd2 115.19(10)
C7 P1 Pd2 111.35(9)
C2 P1 Pd1 55.15(9)
C11 P1 Pd1 107.47(9)
C7 P1 Pd1 140.43(9)
Pd2 P1 Pd1 57.939(19)
C6 C1 C2 120.7(3)
C6 C1 Pd1 117.07(19)
C2 C1 Pd1 70.54(15)
P1 Pd2 C16 157.13(6)
P1 Pd2 C15 143.80(7)
C16 Pd2 C15 33.68(9)
P1 Pd2 Br2 104.32(2)
C16 Pd2 Br2 98.26(6)
C15 Pd2 Br2 95.98(6)
P1 Pd2 Pd1 74.415(19)
C16 Pd2 Pd1 82.78(6)
C15 Pd2 Pd1 87.43(6)
Br2 Pd2 Pd1 175.316(13)
P1 Pd2 P2 119.07(3)
C16 Pd2 P2 38.95(6)
C15 Pd2 P2 61.78(6)
Br2 Pd2 P2 131.227(19)
Pd1 Pd2 P2 48.057(16)
C16 P2 C21 108.45(12)
C16 P2 C25 101.64(12)
C21 P2 C25 111.46(12)
C16 P2 Pd1 108.00(9)
C21 P2 Pd1 113.39(9)
C25 P2 Pd1 113.09(9)
C16 P2 Pd2 56.42(9)
C21 P2 Pd2 103.66(9)
C25 P2 Pd2 143.48(9)
Pd1 P2 Pd2 58.439(19)
C3 C2 C1 117.4(2)
C3 C2 P1 126.4(2)
C1 C2 P1 115.82(19)
C3 C2 Pd1 112.00(18)
C1 C2 Pd1 75.64(16)
P1 C2 Pd1 86.07(10)
C4 C3 C2 121.0(3)
C3 C4 C5 120.9(3)
C6 C5 C4 119.6(3)
C5 C6 C1 120.3(3)
C8 C7 C9 111.0(3)
C8 C7 C10 108.3(2)
C9 C7 C10 107.2(2)
C8 C7 P1 110.96(19)
C9 C7 P1 110.79(19)
C10 C7 P1 108.5(2)
C14 C11 C13 108.9(2)
C14 C11 C12 109.2(2)
C13 C11 C12 107.3(2)
C14 C11 P1 115.0(2)
C13 C11 P1 107.95(19)
C12 C11 P1 108.15(19)
C20 C15 C16 120.6(3)
C20 C15 Pd2 118.66(19)
C16 C15 Pd2 72.09(15)
C15 C16 C17 118.2(2)
C15 C16 P2 116.99(19)
C17 C16 P2 124.3(2)
C15 C16 Pd2 74.24(16)
C17 C16 Pd2 116.97(18)
P2 C16 Pd2 84.63(10)
C18 C17 C16 120.5(3)
C17 C18 C19 120.4(3)
C20 C19 C18 120.5(3)
C19 C20 C15 119.9(3)
C24 C21 C22 107.6(2)
C24 C21 C23 108.5(2)
C22 C21 C23 108.9(2)
C24 C21 P2 109.28(18)
C22 C21 P2 105.91(18)
C23 C21 P2 116.31(19)
C27 C25 C26 109.8(2)
C27 C25 C28 108.0(2)
C26 C25 C28 108.8(2)
C27 C25 P2 112.03(18)
C26 C25 P2 111.77(19)
C28 C25 P2 106.32(19)
Cl2 C1S Cl1 110.2(2)
Cl2 C1S Cl3 110.9(2)
Cl1 C1S Cl3 110.4(2)

loop_
_geom_bond_atom_site_label_1
_geom_bond_atom_site_label_2
_geom_bond_distance
Pd1 P2 2.2440(8)
Pd1 C2 2.403(3)
Pd1 C1 2.469(3)
Pd1 Br1 2.5287(5)
Pd1 Pd2 2.5706(4)
Pd1 P1 2.9217(8)
P1 C2 1.834(3)
P1 C11 1.896(3)
P1 C7 1.911(3)
P1 Pd2 2.2416(8)
C1 C6 1.396(4)
C1 C2 1.419(4)
Pd2 C16 2.421(3)
Pd2 C15 2.448(3)
Pd2 Br2 2.5018(5)
Pd2 P2 2.8927(8)
P2 C16 1.826(2)
P2 C21 1.888(3)
P2 C25 1.901(3)
C2 C3 1.410(4)
C3 C4 1.376(4)
C4 C5 1.396(5)
C5 C6 1.380(4)
C7 C8 1.537(4)
C7 C9 1.537(4)
C7 C10 1.538(4)
C11 C14 1.535(4)
C11 C13 1.544(4)
C11 C12 1.549(4)
C15 C20 1.407(4)
C15 C16 1.411(4)
C16 C17 1.424(4)
C17 C18 1.382(4)
C18 C19 1.400(4)
C19 C20 1.380(4)
C21 C24 1.535(4)
C21 C22 1.539(4)
C21 C23 1.540(4)
C25 C27 1.535(4)
C25 C26 1.538(4)
C25 C28 1.541(4)
Cl1 C1S 1.759(4)
C1S Cl2 1.758(4)
C1S Cl3 1.769(4)

loop_
_geom_torsion_atom_site_label_1
_geom_torsion_atom_site_label_2
_geom_torsion_atom_site_label_3
_geom_torsion_atom_site_label_4
_geom_torsion
P2 Pd1 P1 C2 -173.60(10)
C1 Pd1 P1 C2 -34.20(12)
Br1 Pd1 P1 C2 39.79(10)
Pd2 Pd1 P1 C2 -149.91(10)
P2 Pd1 P1 C11 85.54(10)
C2 Pd1 P1 C11 -100.85(14)
C1 Pd1 P1 C11 -135.06(12)
Br1 Pd1 P1 C11 -61.07(10)
Pd2 Pd1 P1 C11 109.24(10)
P2 Pd1 P1 C7 -108.90(15)
C2 Pd1 P1 C7 64.70(17)
C1 Pd1 P1 C7 30.50(16)
Br1 Pd1 P1 C7 104.49(14)
Pd2 Pd1 P1 C7 -85.21(14)
P2 Pd1 P1 Pd2 -23.69(3)
C2 Pd1 P1 Pd2 149.91(10)
C1 Pd1 P1 Pd2 115.70(7)
Br1 Pd1 P1 Pd2 -170.304(16)
P2 Pd1 C1 C6 -107.2(2)
C2 Pd1 C1 C6 115.3(3)
Br1 Pd1 C1 C6 19.8(2)
Pd2 Pd1 C1 C6 -163.6(2)
P1 Pd1 C1 C6 154.6(2)
P2 Pd1 C1 C2 137.46(13)
Br1 Pd1 C1 C2 -95.47(14)
Pd2 Pd1 C1 C2 81.04(14)
P1 Pd1 C1 C2 39.24(13)
C2 P1 Pd2 C16 30.19(19)
C11 P1 Pd2 C16 -90.89(19)
C7 P1 Pd2 C16 141.69(18)
Pd1 P1 Pd2 C16 4.66(17)
C2 P1 Pd2 C15 -37.08(14)
C11 P1 Pd2 C15 -158.17(14)
C7 P1 Pd2 C15 74.42(14)
Pd1 P1 Pd2 C15 -62.61(11)
C2 P1 Pd2 Br2 -159.13(9)
C11 P1 Pd2 Br2 79.78(10)
C7 P1 Pd2 Br2 -47.64(9)
Pd1 P1 Pd2 Br2 175.331(13)
C2 P1 Pd2 Pd1 25.54(9)
C11 P1 Pd2 Pd1 -95.55(10)
C7 P1 Pd2 Pd1 137.03(9)
C2 P1 Pd2 P2 43.92(9)
C11 P1 Pd2 P2 -77.17(10)
C7 P1 Pd2 P2 155.42(9)
Pd1 P1 Pd2 P2 18.39(2)
P2 Pd1 Pd2 P1 158.25(3)
C2 Pd1 Pd2 P1 -18.45(6)
C1 Pd1 Pd2 P1 -52.10(7)
Br1 Pd1 Pd2 P1 99.09(10)
P2 Pd1 Pd2 C16 -19.93(6)
C2 Pd1 Pd2 C16 163.37(9)
C1 Pd1 Pd2 C16 129.72(9)
Br1 Pd1 Pd2 C16 -79.09(12)
P1 Pd1 Pd2 C16 -178.18(6)
P2 Pd1 Pd2 C15 -53.42(7)
C2 Pd1 Pd2 C15 129.88(9)
C1 Pd1 Pd2 C15 96.23(9)
Br1 Pd1 Pd2 C15 -112.58(12)
P1 Pd1 Pd2 C15 148.33(7)
P2 Pd1 Pd2 Br2 83.27(16)
C2 Pd1 Pd2 Br2 -93.43(17)
C1 Pd1 Pd2 Br2 -127.08(17)
Br1 Pd1 Pd2 Br2 24.1(2)
P1 Pd1 Pd2 Br2 -74.97(16)
C2 Pd1 Pd2 P2 -176.70(6)
C1 Pd1 Pd2 P2 149.65(7)
Br1 Pd1 Pd2 P2 -59.16(10)
P1 Pd1 Pd2 P2 -158.25(3)
C2 Pd1 P2 C16 36.23(18)
C1 Pd1 P2 C16 -32.11(14)
Br1 Pd1 P2 C16 -158.18(9)
Pd2 Pd1 P2 C16 28.12(9)
P1 Pd1 P2 C16 46.16(9)
C2 Pd1 P2 C21 -83.97(18)
C1 Pd1 P2 C21 -152.30(14)
Br1 Pd1 P2 C21 81.62(9)
Pd2 Pd1 P2 C21 -92.08(9)
P1 Pd1 P2 C21 -74.04(9)
C2 Pd1 P2 C25 147.88(17)
C1 Pd1 P2 C25 79.55(14)
Br1 Pd1 P2 C25 -46.53(9)
Pd2 Pd1 P2 C25 139.77(9)
P1 Pd1 P2 C25 157.81(9)
C2 Pd1 P2 Pd2 8.11(16)
C1 Pd1 P2 Pd2 -60.22(11)
Br1 Pd1 P2 Pd2 173.704(12)
P1 Pd1 P2 Pd2 18.04(2)
P1 Pd2 P2 C16 -171.56(10)
C15 Pd2 P2 C16 -33.02(12)
Br2 Pd2 P2 C16 38.73(10)
Pd1 Pd2 P2 C16 -147.45(10)
P1 Pd2 P2 C21 85.17(9)
C16 Pd2 P2 C21 -103.27(13)
C15 Pd2 P2 C21 -136.29(12)
Br2 Pd2 P2 C21 -64.53(9)
Pd1 Pd2 P2 C21 109.28(9)
P1 Pd2 P2 C25 -110.88(15)
C16 Pd2 P2 C25 60.68(18)
C15 Pd2 P2 C25 27.66(17)
Br2 Pd2 P2 C25 99.42(15)
Pd1 Pd2 P2 C25 -86.77(15)
P1 Pd2 P2 Pd1 -24.11(3)
C16 Pd2 P2 Pd1 147.45(10)
C15 Pd2 P2 Pd1 114.44(8)
Br2 Pd2 P2 Pd1 -173.810(17)
C6 C1 C2 C3 -3.0(4)
Pd1 C1 C2 C3 107.6(2)
C6 C1 C2 P1 171.1(2)
Pd1 C1 C2 P1 -78.32(16)
C6 C1 C2 Pd1 -110.6(3)
C11 P1 C2 C3 -15.9(3)
C7 P1 C2 C3 101.6(3)
Pd2 P1 C2 C3 -141.0(2)
Pd1 P1 C2 C3 -114.6(3)
C11 P1 C2 C1 170.7(2)
C7 P1 C2 C1 -71.9(2)
Pd2 P1 C2 C1 45.5(2)
Pd1 P1 C2 C1 72.0(2)
C11 P1 C2 Pd1 98.72(12)
C7 P1 C2 Pd1 -143.84(10)
Pd2 P1 C2 Pd1 -26.44(8)
P2 Pd1 C2 C3 141.99(16)
C1 Pd1 C2 C3 -114.2(3)
Br1 Pd1 C2 C3 -23.7(2)
Pd2 Pd1 C2 C3 149.8(2)
P1 Pd1 C2 C3 127.9(2)
P2 Pd1 C2 C1 -103.83(19)
Br1 Pd1 C2 C1 90.45(14)
Pd2 Pd1 C2 C1 -96.00(14)
P1 Pd1 C2 C1 -117.92(18)
P2 Pd1 C2 P1 14.1(2)
C1 Pd1 C2 P1 117.92(18)
Br1 Pd1 C2 P1 -151.62(7)
Pd2 Pd1 C2 P1 21.93(7)
C1 C2 C3 C4 -0.3(4)
P1 C2 C3 C4 -173.6(2)
Pd1 C2 C3 C4 84.5(3)
C2 C3 C4 C5 2.6(5)
C3 C4 C5 C6 -1.6(5)
C4 C5 C6 C1 -1.6(5)
C2 C1 C6 C5 3.9(4)
Pd1 C1 C6 C5 -78.5(3)
C2 P1 C7 C8 -38.0(2)
C11 P1 C7 C8 77.7(2)
Pd2 P1 C7 C8 -152.56(18)
Pd1 P1 C7 C8 -87.5(2)
C2 P1 C7 C9 -161.8(2)
C11 P1 C7 C9 -46.1(2)
Pd2 P1 C7 C9 83.6(2)
Pd1 P1 C7 C9 148.70(16)
C2 P1 C7 C10 80.8(2)
C11 P1 C7 C10 -163.44(19)
Pd2 P1 C7 C10 -33.7(2)
Pd1 P1 C7 C10 31.3(3)
C2 P1 C11 C14 69.5(2)
C7 P1 C11 C14 -42.5(3)
Pd2 P1 C11 C14 -170.11(19)
Pd1 P1 C11 C14 127.7(2)
C2 P1 C11 C13 -168.7(2)
C7 P1 C11 C13 79.3(2)
Pd2 P1 C11 C13 -48.3(2)
Pd1 P1 C11 C13 -110.48(19)
C2 P1 C11 C12 -52.9(2)
C7 P1 C11 C12 -164.9(2)
Pd2 P1 C11 C12 67.5(2)
Pd1 P1 C11 C12 5.3(2)
P1 Pd2 C15 C20 -104.7(2)
C16 Pd2 C15 C20 115.6(3)
Br2 Pd2 C15 C20 19.7(2)
Pd1 Pd2 C15 C20 -163.6(2)
P2 Pd2 C15 C20 153.8(3)
P1 Pd2 C15 C16 139.72(13)
Br2 Pd2 C15 C16 -95.94(14)
Pd1 Pd2 C15 C16 80.83(14)
P2 Pd2 C15 C16 38.15(12)
C20 C15 C16 C17 -0.7(4)
Pd2 C15 C16 C17 112.5(2)
C20 C15 C16 P2 171.4(2)
Pd2 C15 C16 P2 -75.35(16)
C20 C15 C16 Pd2 -113.2(3)
C21 P2 C16 C15 163.7(2)
C25 P2 C16 C15 -78.8(2)
Pd1 P2 C16 C15 40.4(2)
Pd2 P2 C16 C15 69.3(2)
C21 P2 C16 C17 -24.7(3)
C25 P2 C16 C17 92.8(2)
Pd1 P2 C16 C17 -148.0(2)
Pd2 P2 C16 C17 -119.2(3)
C21 P2 C16 Pd2 94.44(11)
C25 P2 C16 Pd2 -148.01(10)
Pd1 P2 C16 Pd2 -28.81(8)
P1 Pd2 C16 C15 -100.75(19)
Br2 Pd2 C16 C15 88.38(14)
Pd1 Pd2 C16 C15 -96.23(14)
P2 Pd2 C16 C15 -120.01(18)
P1 Pd2 C16 C17 145.20(16)
C15 Pd2 C16 C17 -114.0(3)
Br2 Pd2 C16 C17 -25.67(19)
Pd1 Pd2 C16 C17 149.72(19)
P2 Pd2 C16 C17 125.9(2)
P1 Pd2 C16 P2 19.3(2)
C15 Pd2 C16 P2 120.01(18)
Br2 Pd2 C16 P2 -151.61(7)
Pd1 Pd2 C16 P2 23.79(7)
C15 C16 C17 C18 0.3(4)
P2 C16 C17 C18 -171.2(2)
Pd2 C16 C17 C18 86.1(3)
C16 C17 C18 C19 0.6(4)
C17 C18 C19 C20 -1.0(5)
C18 C19 C20 C15 0.6(5)
C16 C15 C20 C19 0.3(4)
Pd2 C15 C20 C19 -84.9(3)
C16 P2 C21 C24 -47.1(2)
C25 P2 C21 C24 -158.20(19)
Pd1 P2 C21 C24 72.8(2)
Pd2 P2 C21 C24 11.6(2)
C16 P2 C21 C22 -162.78(18)
C25 P2 C21 C22 86.1(2)
Pd1 P2 C21 C22 -42.8(2)
Pd2 P2 C21 C22 -104.04(18)
C16 P2 C21 C23 76.2(2)
C25 P2 C21 C23 -34.9(2)
Pd1 P2 C21 C23 -163.90(17)
Pd2 P2 C21 C23 134.89(18)
C16 P2 C25 C27 -162.8(2)
C21 P2 C25 C27 -47.4(2)
Pd1 P2 C25 C27 81.7(2)
Pd2 P2 C25 C27 149.34(16)
C16 P2 C25 C26 -39.1(2)
C21 P2 C25 C26 76.3(2)
Pd1 P2 C25 C26 -154.60(18)
Pd2 P2 C25 C26 -87.0(2)
C16 P2 C25 C28 79.48(19)
C21 P2 C25 C28 -165.18(17)
Pd1 P2 C25 C28 -36.03(19)
Pd2 P2 C25 C28 31.6(3)
